data_4112684
loop_
_publ_author_name
'Phil S. Baran'
'Jeremy M. Richter'

_publ_section_title
;
 Direct Coupling of Indoles with Carbonyl Compounds: Short,
 Enantioselective, Gram-Scale Synthetic Entry into the Hapalindole and
 Fischerindole Alkaloid Families
;
_journal_name_full 'Journal of the American Chemical Society'
_journal_page_first 7450
_journal_page_last 7451
_journal_paper_doi 10.1021/ja047874w
_journal_volume 126
_journal_year 2004
_chemical_formula_sum 'C18 H20 N O'
_chemical_formula_weight 266.35
_chemical_name_systematic
; 
 ? 
;
_space_group_IT_number 1
_symmetry_cell_setting triclinic
_symmetry_space_group_name_Hall 'P 1'
_symmetry_space_group_name_H-M 'P 1'
_atom_sites_solution_hydrogens geom
_atom_sites_solution_primary direct
_atom_sites_solution_secondary difmap
_audit_creation_method SHELXL-97
_cell_angle_alpha 81.785(2)
_cell_angle_beta 78.731(2)
_cell_angle_gamma 88.759(2)
_cell_formula_units_Z 4
_cell_length_a 10.3970(10)
_cell_length_b 10.6917(10)
_cell_length_c 13.8862(13)
_cell_measurement_reflns_used 3702
_cell_measurement_temperature 296(2)
_cell_measurement_theta_max 24.4
_cell_measurement_theta_min 2.8
_cell_volume 1498.3(2)
_computing_cell_refinement 'Bruker SAINT+'
_computing_data_collection 'Bruker SMART'
_computing_data_reduction 'Bruker SAINT+'
_computing_molecular_graphics 'Bruker SHELXTL'
_computing_publication_material 'Bruker SHELXTL'
_computing_structure_refinement 'SHELXL-97 (Sheldrick, 1997)'
_computing_structure_solution 'SHELXS-97 (Sheldrick, 1997)'
_diffrn_ambient_temperature 296(2)
_diffrn_measured_fraction_theta_full 0.996
_diffrn_measured_fraction_theta_max 0.996
_diffrn_measurement_device_type 'CCD area detector'
_diffrn_measurement_method 'phi and omega scans'
_diffrn_radiation_monochromator graphite
_diffrn_radiation_source 'normal-focus sealed tube'
_diffrn_radiation_type MoK\a
_diffrn_radiation_wavelength 0.71073
_diffrn_reflns_av_R_equivalents 0.0186
_diffrn_reflns_av_sigmaI/netI 0.0492
_diffrn_reflns_limit_h_max 12
_diffrn_reflns_limit_h_min -12
_diffrn_reflns_limit_k_max 12
_diffrn_reflns_limit_k_min -12
_diffrn_reflns_limit_l_max 15
_diffrn_reflns_limit_l_min -16
_diffrn_reflns_number 11215
_diffrn_reflns_theta_full 25.00
_diffrn_reflns_theta_max 25.00
_diffrn_reflns_theta_min 1.51
_diffrn_standards_decay_% <1%
_exptl_absorpt_coefficient_mu 0.073
_exptl_absorpt_correction_T_max 0.9871
_exptl_absorpt_correction_T_min 0.9779
_exptl_absorpt_correction_type empirical
_exptl_absorpt_process_details 'SADABS (Sheldrick, 1999)'
_exptl_crystal_colour Colorless
_exptl_crystal_density_diffrn 1.181
_exptl_crystal_density_meas 0
_exptl_crystal_description Parallelpiped
_exptl_crystal_F_000 572
_exptl_crystal_size_max 0.31
_exptl_crystal_size_mid 0.25
_exptl_crystal_size_min 0.18
_refine_diff_density_max 0.144
_refine_diff_density_min -0.158
_refine_diff_density_rms 0.029
_refine_ls_abs_structure_details 'Flack H D (1983), Acta Cryst. A39, 876-881'
_refine_ls_abs_structure_Flack 1.5(16)
_refine_ls_extinction_method none
_refine_ls_goodness_of_fit_ref 1.007
_refine_ls_hydrogen_treatment mixed
_refine_ls_matrix_type full
_refine_ls_number_parameters 733
_refine_ls_number_reflns 8910
_refine_ls_number_restraints 3
_refine_ls_restrained_S_all 1.007
_refine_ls_R_factor_all 0.0794
_refine_ls_R_factor_gt 0.0535
_refine_ls_shift/su_max 0.217
_refine_ls_shift/su_mean 0.006
_refine_ls_structure_factor_coef Fsqd
_refine_ls_weighting_details 'calc w=1/[\s^2^(Fo^2^)+(0.0590P)^2^+0.0000P] where P=(Fo^2^+2Fc^2^)/3'
_refine_ls_weighting_scheme calc
_refine_ls_wR_factor_gt 0.1123
_refine_ls_wR_factor_ref 0.1263
_reflns_number_gt 6393
_reflns_number_total 8910
_reflns_threshold_expression >2sigma(I)
_cod_data_source_file ja047874wsi20040413_071342.cif
_cod_data_source_block jric
_cod_database_code 4112684

loop_
_symmetry_equiv_pos_as_xyz
'x, y, z'

loop_
_atom_site_label
_atom_site_type_symbol
_atom_site_fract_x
_atom_site_fract_y
_atom_site_fract_z
_atom_site_U_iso_or_equiv
_atom_site_adp_type
_atom_site_occupancy
_atom_site_symmetry_multiplicity
_atom_site_calc_flag
_atom_site_refinement_flags
O1A O -0.0538(3) 0.7789(3) 0.26198(19) 0.0808(8) Uani 1 1 d .
N1A N 0.1937(5) 1.1101(3) 0.1583(3) 0.0960(13) Uani 1 1 d .
H1AA H 0.1979 1.1864 0.1703 0.115 Uiso 1 1 calc R
C1A C 0.3250(4) 0.8043(4) 0.1373(3) 0.0704(11) Uani 1 1 d .
H1AB H 0.2973 0.7283 0.1225 0.084 Uiso 1 1 calc R
C2A C 0.4473(5) 0.8155(5) 0.1580(3) 0.0911(14) Uani 1 1 d .
H2AA H 0.5030 0.7462 0.1575 0.109 Uiso 1 1 calc R
C3A C 0.4894(6) 0.9291(7) 0.1799(3) 0.1049(19) Uani 1 1 d .
H3AA H 0.5735 0.9348 0.1925 0.126 Uiso 1 1 calc R
C4A C 0.4105(6) 1.0312(6) 0.1833(3) 0.1006(18) Uani 1 1 d .
H4AA H 0.4389 1.1060 0.1995 0.121 Uiso 1 1 calc R
C5A C 0.2896(5) 1.0223(4) 0.1628(3) 0.0738(12) Uani 1 1 d .
C6A C 0.2425(4) 0.9090(3) 0.1386(2) 0.0564(9) Uani 1 1 d .
C7A C 0.1150(4) 0.9367(3) 0.1176(2) 0.0578(9) Uani 1 1 d .
C8A C 0.0896(5) 1.0574(4) 0.1315(3) 0.0842(13) Uani 1 1 d .
H8AA H 0.0121 1.0993 0.1239 0.101 Uiso 1 1 calc R
C9A C 0.0194(3) 0.8526(3) 0.0895(2) 0.0531(8) Uani 1 1 d .
H9AA H -0.0454 0.9097 0.0645 0.064 Uiso 1 1 calc R
C10A C 0.0737(3) 0.7752(3) 0.0043(2) 0.0523(9) Uani 1 1 d .
H10A H 0.1262 0.7065 0.0312 0.063 Uiso 1 1 calc R
C11A C -0.0412(4) 0.7146(4) -0.0253(3) 0.0608(10) Uani 1 1 d .
H11A H -0.0873 0.7794 -0.0614 0.073 Uiso 1 1 calc R
H11B H -0.0077 0.6539 -0.0696 0.073 Uiso 1 1 calc R
C12A C -0.1352(4) 0.6497(4) 0.0611(3) 0.0605(10) Uani 1 1 d .
H12A H -0.1935 0.5915 0.0494 0.073 Uiso 1 1 calc R
C13A C -0.1410(4) 0.6696(3) 0.1538(3) 0.0585(9) Uani 1 1 d .
C14A C -0.0579(4) 0.7658(3) 0.1757(3) 0.0561(9) Uani 1 1 d .
C15A C 0.1618(4) 0.8506(4) -0.0819(3) 0.0638(10) Uani 1 1 d .
C16A C 0.2823(4) 0.8115(5) -0.1156(3) 0.0843(13) Uani 1 1 d .
H16A H 0.3092 0.8459 -0.1843 0.101 Uiso 1 1 calc R
H16B H 0.2830 0.7209 -0.1090 0.101 Uiso 1 1 calc R
H16C H 0.3416 0.8396 -0.0781 0.101 Uiso 1 1 calc R
C17A C 0.1114(5) 0.9716(5) -0.1292(3) 0.1026(16) Uani 1 1 d .
H17A H 0.1769 1.0082 -0.1842 0.123 Uiso 1 1 calc R
H17B H 0.0919 1.0293 -0.0814 0.123 Uiso 1 1 calc R
H17C H 0.0332 0.9548 -0.1524 0.123 Uiso 1 1 calc R
C18A C -0.2354(4) 0.5991(4) 0.2399(3) 0.0849(13) Uani 1 1 d .
H18A H -0.2890 0.5434 0.2156 0.102 Uiso 1 1 calc R
H18B H -0.2903 0.6583 0.2745 0.102 Uiso 1 1 calc R
H18C H -0.1871 0.5505 0.2844 0.102 Uiso 1 1 calc R
O1B O 0.2495(4) 1.0691(3) 0.5522(4) 0.1325(16) Uani 1 1 d .
N1B N 0.1358(3) 0.7874(3) 0.4093(2) 0.0695(9) Uani 1 1 d .
H1BA H 0.1231 0.7855 0.3502 0.083 Uiso 1 1 calc R
C1B C 0.0365(4) 0.7404(4) 0.6709(3) 0.0667(11) Uani 1 1 d .
H1BB H 0.0737 0.7526 0.7246 0.080 Uiso 1 1 calc R
C2B C -0.0886(4) 0.6925(4) 0.6854(3) 0.0788(12) Uani 1 1 d .
H2BA H -0.1358 0.6714 0.7497 0.095 Uiso 1 1 calc R
C3B C -0.1451(4) 0.6751(4) 0.6070(4) 0.0795(13) Uani 1 1 d .
H3BA H -0.2303 0.6435 0.6196 0.095 Uiso 1 1 calc R
C4B C -0.0802(4) 0.7028(4) 0.5105(4) 0.0710(11) Uani 1 1 d .
H4BA H -0.1191 0.6903 0.4577 0.085 Uiso 1 1 calc R
C5B C 0.0463(4) 0.7504(4) 0.4953(3) 0.0574(9) Uani 1 1 d .
C6B C 0.1064(3) 0.7704(3) 0.5739(3) 0.0501(9) Uani 1 1 d .
C7B C 0.2347(3) 0.8187(3) 0.5328(2) 0.0523(9) Uani 1 1 d .
C8B C 0.2472(4) 0.8274(4) 0.4329(3) 0.0643(10) Uani 1 1 d .
H8BA H 0.3218 0.8567 0.3870 0.077 Uiso 1 1 calc R
C9B C 0.3292(3) 0.8625(3) 0.5909(3) 0.0517(8) Uani 1 1 d .
H9BA H 0.2965 0.8269 0.6602 0.062 Uiso 1 1 calc R
C10B C 0.4700(3) 0.8139(3) 0.5644(3) 0.0557(9) Uani 1 1 d .
H10B H 0.5047 0.8493 0.4954 0.067 Uiso 1 1 calc R
C11B C 0.5570(4) 0.8622(4) 0.6275(3) 0.0669(11) Uani 1 1 d .
H11C H 0.5444 0.8083 0.6910 0.080 Uiso 1 1 calc R
H11D H 0.6479 0.8548 0.5952 0.080 Uiso 1 1 calc R
C12B C 0.5325(4) 0.9952(4) 0.6452(3) 0.0706(11) Uani 1 1 d .
H12B H 0.5952 1.0341 0.6705 0.085 Uiso 1 1 calc R
C13B C 0.4303(4) 1.0623(4) 0.6285(3) 0.0623(10) Uani 1 1 d .
C14B C 0.3300(4) 1.0054(4) 0.5885(3) 0.0670(11) Uani 1 1 d .
C15B C 0.4774(4) 0.6724(4) 0.5704(3) 0.0649(10) Uani 1 1 d .
C16B C 0.5419(5) 0.6183(5) 0.4959(4) 0.1111(18) Uani 1 1 d .
H16D H 0.5563 0.6786 0.4366 0.133 Uiso 1 1 calc R
H16E H 0.4917 0.5483 0.4866 0.133 Uiso 1 1 calc R
H16F H 0.6249 0.5887 0.5104 0.133 Uiso 1 1 calc R
C17B C 0.4091(5) 0.5937(4) 0.6639(4) 0.0987(16) Uani 1 1 d .
H17D H 0.4236 0.5058 0.6584 0.118 Uiso 1 1 calc R
H17E H 0.3167 0.6105 0.6740 0.118 Uiso 1 1 calc R
H17F H 0.4433 0.6144 0.7191 0.118 Uiso 1 1 calc R
C18B C 0.4100(5) 1.1986(4) 0.6465(3) 0.0858(13) Uani 1 1 d .
H18D H 0.4883 1.2303 0.6617 0.103 Uiso 1 1 calc R
H18E H 0.3383 1.2031 0.7011 0.103 Uiso 1 1 calc R
H18F H 0.3906 1.2487 0.5880 0.103 Uiso 1 1 calc R
O1C O 0.8076(3) 0.0402(3) 0.9921(3) 0.0949(10) Uani 1 1 d .
N1C N 0.9220(3) 0.3322(3) 1.1465(2) 0.0545(7) Uani 1 1 d .
H1CA H 0.9465 0.3417 1.2007 0.065 Uiso 1 1 calc R
C1C C 0.9762(4) 0.3533(4) 0.8850(3) 0.0658(11) Uani 1 1 d .
H1CB H 0.9304 0.3334 0.8380 0.079 Uiso 1 1 calc R
C2C C 1.0997(4) 0.4043(4) 0.8562(3) 0.0753(12) Uani 1 1 d .
H2CA H 1.1365 0.4202 0.7890 0.090 Uiso 1 1 calc R
C3C C 1.1715(4) 0.4327(4) 0.9245(3) 0.0688(11) Uani 1 1 d .
H3CA H 1.2559 0.4655 0.9024 0.083 Uiso 1 1 calc R
C4C C 1.1202(4) 0.4134(3) 1.0235(3) 0.0601(10) Uani 1 1 d .
H4CA H 1.1676 0.4337 1.0695 0.072 Uiso 1 1 calc R
C5C C 0.9943(3) 0.3624(3) 1.0535(2) 0.0475(8) Uani 1 1 d .
C6C C 0.9198(3) 0.3317(3) 0.9853(2) 0.0461(8) Uani 1 1 d .
C7C C 0.7968(3) 0.2812(3) 1.0442(2) 0.0479(8) Uani 1 1 d .
C8C C 0.8041(4) 0.2842(3) 1.1394(3) 0.0559(9) Uani 1 1 d .
H8CA H 0.7376 0.2571 1.1932 0.067 Uiso 1 1 calc R
C9C C 0.6833(3) 0.2282(3) 1.0101(2) 0.0509(8) Uani 1 1 d .
H9CA H 0.6147 0.2107 1.0698 0.061 Uiso 1 1 calc R
C10C C 0.6194(3) 0.3152(3) 0.9358(2) 0.0503(8) Uani 1 1 d .
H10C H 0.6824 0.3265 0.8727 0.060 Uiso 1 1 calc R
C11C C 0.4984(4) 0.2508(4) 0.9182(3) 0.0667(11) Uani 1 1 d .
H11E H 0.4286 0.2516 0.9757 0.080 Uiso 1 1 calc R
H11F H 0.4691 0.2985 0.8617 0.080 Uiso 1 1 calc R
C12C C 0.5234(4) 0.1165(4) 0.8992(3) 0.0698(11) Uani 1 1 d .
H12C H 0.4641 0.0790 0.8698 0.084 Uiso 1 1 calc R
C13C C 0.6230(4) 0.0484(3) 0.9214(3) 0.0583(9) Uani 1 1 d .
C14C C 0.7141(4) 0.1010(3) 0.9745(3) 0.0562(9) Uani 1 1 d .
C15C C 0.5860(4) 0.4448(4) 0.9632(3) 0.0616(10) Uani 1 1 d .
C16C C 0.6230(5) 0.5461(4) 0.8991(5) 0.1088(17) Uani 1 1 d .
H16G H 0.5678 0.6157 0.9169 0.131 Uiso 1 1 calc R
H16H H 0.6158 0.5306 0.8339 0.131 Uiso 1 1 calc R
H16I H 0.7124 0.5662 0.8996 0.131 Uiso 1 1 calc R
C17C C 0.5067(5) 0.4552(5) 1.0620(4) 0.1005(16) Uani 1 1 d .
H17G H 0.4778 0.5408 1.0644 0.121 Uiso 1 1 calc R
H17H H 0.5588 0.4316 1.1116 0.121 Uiso 1 1 calc R
H17I H 0.4319 0.4000 1.0745 0.121 Uiso 1 1 calc R
C18C C 0.6454(5) -0.0839(4) 0.8996(3) 0.0801(12) Uani 1 1 d .
H18G H 0.5834 -0.1049 0.8614 0.096 Uiso 1 1 calc R
H18H H 0.6342 -0.1408 0.9608 0.096 Uiso 1 1 calc R
H18I H 0.7329 -0.0912 0.8628 0.096 Uiso 1 1 calc R
O1D O 1.1243(3) 0.3563(3) 0.2752(2) 0.0991(11) Uani 1 1 d .
N1D N 0.9003(4) 0.0206(3) 0.3682(3) 0.0831(11) Uani 1 1 d .
H1DA H 0.9163 -0.0547 0.3541 0.100 Uiso 1 1 calc R
C1D C 0.6912(4) 0.2799(4) 0.4090(3) 0.0676(11) Uani 1 1 d .
H1DB H 0.6994 0.3601 0.4257 0.081 Uiso 1 1 calc R
C2D C 0.5722(5) 0.2386(6) 0.3947(3) 0.0916(15) Uani 1 1 d .
H2DA H 0.5005 0.2923 0.4020 0.110 Uiso 1 1 calc R
C3D C 0.5565(6) 0.1199(7) 0.3699(4) 0.112(2) Uani 1 1 d .
H3DA H 0.4750 0.0943 0.3614 0.134 Uiso 1 1 calc R
C4D C 0.6621(6) 0.0398(6) 0.3580(3) 0.0991(18) Uani 1 1 d .
H4DA H 0.6530 -0.0398 0.3404 0.119 Uiso 1 1 calc R
C5D C 0.7837(5) 0.0797(4) 0.3726(3) 0.0678(11) Uani 1 1 d .
C6D C 0.7970(4) 0.2008(3) 0.3981(2) 0.0545(9) Uani 1 1 d .
C7D C 0.9314(4) 0.2103(3) 0.4084(2) 0.0536(9) Uani 1 1 d .
C8D C 0.9881(4) 0.0990(4) 0.3895(3) 0.0754(12) Uani 1 1 d .
H8DA H 1.0753 0.0792 0.3910 0.091 Uiso 1 1 calc R
C9D C 0.9952(3) 0.3194(3) 0.4392(2) 0.0502(8) Uani 1 1 d .
H9DA H 0.9307 0.3876 0.4433 0.060 Uiso 1 1 calc R
C10D C 1.0282(3) 0.2865(3) 0.5421(2) 0.0532(9) Uani 1 1 d .
H10D H 1.0932 0.2187 0.5381 0.064 Uiso 1 1 calc R
C11D C 1.0939(4) 0.4006(4) 0.5694(3) 0.0686(11) Uani 1 1 d .
H11G H 1.0278 0.4636 0.5861 0.082 Uiso 1 1 calc R
H11H H 1.1314 0.3735 0.6277 0.082 Uiso 1 1 calc R
C12D C 1.1976(4) 0.4581(4) 0.4883(3) 0.0680(11) Uani 1 1 d .
H12D H 1.2589 0.5092 0.5048 0.082 Uiso 1 1 calc R
C13D C 1.2111(4) 0.4433(4) 0.3935(3) 0.0599(10) Uani 1 1 d .
C14D C 1.1124(4) 0.3696(3) 0.3624(3) 0.0601(10) Uani 1 1 d .
C15D C 0.9120(4) 0.2367(4) 0.6201(3) 0.0686(11) Uani 1 1 d .
C16D C 0.9166(6) 0.1145(6) 0.6664(4) 0.137(2) Uani 1 1 d .
H16J H 0.8473 0.1011 0.7237 0.165 Uiso 1 1 calc R
H16K H 0.9996 0.1003 0.6864 0.165 Uiso 1 1 calc R
H16L H 0.9062 0.0569 0.6213 0.165 Uiso 1 1 calc R
C17D C 0.8042(5) 0.3132(5) 0.6452(3) 0.0986(16) Uani 1 1 d .
H17J H 0.7363 0.2642 0.6909 0.118 Uiso 1 1 calc R
H17K H 0.7722 0.3466 0.5864 0.118 Uiso 1 1 calc R
H17L H 0.8297 0.3816 0.6755 0.118 Uiso 1 1 calc R
C18D C 1.3197(5) 0.5035(5) 0.3139(3) 0.1006(17) Uani 1 1 d .
H18J H 1.3653 0.5639 0.3401 0.121 Uiso 1 1 calc R
H18K H 1.2836 0.5454 0.2594 0.121 Uiso 1 1 calc R
H18L H 1.3798 0.4396 0.2912 0.121 Uiso 1 1 calc R

loop_
_atom_site_aniso_label
_atom_site_aniso_U_11
_atom_site_aniso_U_22
_atom_site_aniso_U_33
_atom_site_aniso_U_23
_atom_site_aniso_U_13
_atom_site_aniso_U_12
O1A 0.111(2) 0.0840(19) 0.0466(17) -0.0116(14) -0.0091(15) -0.0295(17)
N1A 0.133(4) 0.052(2) 0.103(3) -0.025(2) -0.011(3) -0.017(2)
C1A 0.087(3) 0.070(3) 0.061(3) -0.009(2) -0.031(2) -0.015(2)
C2A 0.091(3) 0.112(4) 0.076(3) -0.008(3) -0.035(3) -0.005(3)
C3A 0.098(4) 0.165(6) 0.058(3) -0.003(4) -0.031(3) -0.065(4)
C4A 0.129(5) 0.107(4) 0.060(3) -0.002(3) -0.006(3) -0.067(4)
C5A 0.096(4) 0.077(3) 0.046(2) -0.010(2) -0.004(2) -0.037(3)
C6A 0.077(3) 0.052(2) 0.040(2) -0.0060(16) -0.0121(18) -0.013(2)
C7A 0.080(3) 0.043(2) 0.048(2) -0.0086(16) -0.0044(18) -0.0094(19)
C8A 0.104(4) 0.052(3) 0.096(3) -0.021(2) -0.012(3) -0.006(2)
C9A 0.067(2) 0.0481(19) 0.044(2) -0.0056(16) -0.0093(16) 0.0057(17)
C10A 0.063(2) 0.053(2) 0.044(2) -0.0088(16) -0.0170(17) 0.0088(17)
C11A 0.073(3) 0.067(3) 0.049(2) -0.0200(19) -0.0208(19) 0.006(2)
C12A 0.057(2) 0.066(2) 0.062(3) -0.019(2) -0.0118(19) -0.0030(19)
C13A 0.062(2) 0.057(2) 0.058(2) -0.0126(19) -0.0112(18) -0.0027(18)
C14A 0.070(2) 0.053(2) 0.048(2) -0.0150(18) -0.0139(18) 0.0065(18)
C15A 0.076(3) 0.071(3) 0.044(2) -0.011(2) -0.009(2) -0.003(2)
C16A 0.082(3) 0.124(4) 0.055(3) -0.031(3) -0.017(2) -0.017(3)
C17A 0.119(4) 0.103(4) 0.070(3) 0.018(3) -0.001(3) 0.001(3)
C18A 0.099(3) 0.082(3) 0.068(3) -0.019(2) 0.004(2) -0.023(3)
O1B 0.104(3) 0.075(2) 0.248(5) -0.041(3) -0.095(3) 0.033(2)
N1B 0.080(2) 0.088(2) 0.045(2) -0.0108(17) -0.0202(18) -0.0038(19)
C1B 0.061(3) 0.081(3) 0.054(2) -0.008(2) -0.0022(19) -0.002(2)
C2B 0.053(3) 0.101(3) 0.076(3) -0.013(3) 0.004(2) -0.006(2)
C3B 0.048(2) 0.081(3) 0.109(4) -0.009(3) -0.018(3) -0.006(2)
C4B 0.065(3) 0.068(3) 0.090(3) -0.009(2) -0.041(2) 0.003(2)
C5B 0.058(2) 0.061(2) 0.058(2) -0.0093(19) -0.023(2) 0.0059(19)
C6B 0.045(2) 0.054(2) 0.053(2) -0.0061(17) -0.0127(17) 0.0048(16)
C7B 0.052(2) 0.066(2) 0.041(2) -0.0105(17) -0.0110(16) 0.0058(17)
C8B 0.060(2) 0.080(3) 0.050(2) -0.007(2) -0.0059(18) -0.004(2)
C9B 0.0428(19) 0.060(2) 0.050(2) -0.0115(17) -0.0001(15) -0.0017(16)
C10B 0.052(2) 0.062(2) 0.055(2) -0.0177(18) -0.0083(16) 0.0024(17)
C11B 0.048(2) 0.071(3) 0.086(3) -0.021(2) -0.017(2) 0.0019(19)
C12B 0.067(3) 0.071(3) 0.079(3) -0.020(2) -0.019(2) -0.008(2)
C13B 0.066(3) 0.055(2) 0.066(3) -0.014(2) -0.008(2) -0.008(2)
C14B 0.055(2) 0.063(3) 0.082(3) -0.013(2) -0.009(2) 0.012(2)
C15B 0.055(2) 0.066(3) 0.079(3) -0.022(2) -0.019(2) 0.009(2)
C16B 0.085(3) 0.127(4) 0.135(5) -0.066(4) -0.024(3) 0.021(3)
C17B 0.125(4) 0.068(3) 0.110(4) -0.013(3) -0.042(3) 0.010(3)
C18B 0.101(3) 0.067(3) 0.090(3) -0.022(3) -0.012(3) -0.001(3)
O1C 0.091(2) 0.0696(19) 0.145(3) -0.0272(19) -0.066(2) 0.0204(17)
N1C 0.067(2) 0.0615(19) 0.0401(18) -0.0104(14) -0.0191(14) -0.0054(15)
C1C 0.062(3) 0.089(3) 0.048(2) -0.014(2) -0.0114(19) -0.009(2)
C2C 0.062(3) 0.107(3) 0.051(2) -0.006(2) 0.000(2) -0.010(2)
C3C 0.053(2) 0.078(3) 0.074(3) -0.006(2) -0.009(2) -0.008(2)
C4C 0.060(2) 0.057(2) 0.068(3) -0.013(2) -0.022(2) -0.0016(19)
C5C 0.053(2) 0.0434(19) 0.045(2) -0.0046(16) -0.0085(16) -0.0030(16)
C6C 0.049(2) 0.056(2) 0.0354(19) -0.0094(16) -0.0109(15) 0.0003(16)
C7C 0.052(2) 0.053(2) 0.039(2) -0.0077(16) -0.0102(16) -0.0033(16)
C8C 0.061(2) 0.063(2) 0.042(2) -0.0049(17) -0.0064(16) -0.0105(18)
C9C 0.052(2) 0.059(2) 0.0399(19) -0.0076(16) -0.0030(15) -0.0065(16)
C10C 0.049(2) 0.058(2) 0.045(2) -0.0100(17) -0.0117(16) 0.0014(16)
C11C 0.063(3) 0.071(3) 0.075(3) -0.021(2) -0.026(2) 0.010(2)
C12C 0.072(3) 0.065(3) 0.083(3) -0.023(2) -0.030(2) -0.004(2)
C13C 0.058(2) 0.058(2) 0.062(2) -0.0117(19) -0.0152(19) -0.0022(19)
C14C 0.057(2) 0.053(2) 0.060(2) -0.0084(19) -0.0154(18) -0.0009(19)
C15C 0.055(2) 0.057(2) 0.079(3) -0.022(2) -0.021(2) 0.0013(19)
C16C 0.123(4) 0.064(3) 0.147(5) -0.011(3) -0.047(4) -0.002(3)
C17C 0.088(3) 0.107(4) 0.116(4) -0.060(3) -0.013(3) 0.024(3)
C18C 0.096(3) 0.058(2) 0.094(3) -0.016(2) -0.031(3) -0.001(2)
O1D 0.134(3) 0.123(3) 0.0417(17) -0.0126(16) -0.0147(16) -0.055(2)
N1D 0.123(3) 0.0458(19) 0.085(3) -0.0187(18) -0.024(2) -0.008(2)
C1D 0.066(3) 0.086(3) 0.048(2) -0.003(2) -0.0101(19) -0.011(2)
C2D 0.069(3) 0.140(5) 0.065(3) -0.007(3) -0.015(2) -0.013(3)
C3D 0.094(4) 0.183(7) 0.060(3) -0.004(4) -0.020(3) -0.069(4)
C4D 0.123(5) 0.124(4) 0.052(3) -0.009(3) -0.017(3) -0.070(4)
C5D 0.095(3) 0.064(3) 0.045(2) -0.0075(19) -0.012(2) -0.032(3)
C6D 0.065(3) 0.064(2) 0.0339(19) -0.0023(17) -0.0101(16) -0.015(2)
C7D 0.074(3) 0.045(2) 0.044(2) -0.0069(16) -0.0160(17) -0.0007(18)
C8D 0.091(3) 0.061(3) 0.081(3) -0.026(2) -0.021(2) -0.001(2)
C9D 0.060(2) 0.0498(19) 0.045(2) -0.0085(16) -0.0194(17) 0.0021(16)
C10D 0.063(2) 0.056(2) 0.042(2) -0.0069(17) -0.0149(17) 0.0056(17)
C11D 0.069(3) 0.092(3) 0.055(2) -0.026(2) -0.024(2) 0.000(2)
C12D 0.068(3) 0.074(3) 0.070(3) -0.019(2) -0.025(2) -0.010(2)
C13D 0.070(3) 0.059(2) 0.053(2) -0.0111(19) -0.0162(19) -0.0063(19)
C14D 0.087(3) 0.053(2) 0.045(2) -0.0032(17) -0.026(2) -0.006(2)
C15D 0.077(3) 0.085(3) 0.044(2) -0.007(2) -0.013(2) -0.008(2)
C16D 0.120(5) 0.151(6) 0.110(5) 0.042(4) 0.011(3) -0.009(4)
C17D 0.094(4) 0.137(4) 0.065(3) -0.036(3) 0.002(2) -0.017(3)
C18D 0.115(4) 0.107(4) 0.077(3) -0.012(3) -0.007(3) -0.043(3)

loop_
_atom_type_symbol
_atom_type_description
_atom_type_scat_dispersion_real
_atom_type_scat_dispersion_imag
_atom_type_scat_source
C C 0.0033 0.0016 'International Tables Vol C Tables 4.2.6.8 and 6.1.1.4'
H H 0.0000 0.0000 'International Tables Vol C Tables 4.2.6.8 and 6.1.1.4'
N N 0.0061 0.0033 'International Tables Vol C Tables 4.2.6.8 and 6.1.1.4'
O O 0.0106 0.0060 'International Tables Vol C Tables 4.2.6.8 and 6.1.1.4'

loop_
_geom_angle_atom_site_label_1
_geom_angle_atom_site_label_2
_geom_angle_atom_site_label_3
_geom_angle
C5A N1A C8A 109.0(4)
C2A C1A C6A 118.8(4)
C1A C2A C3A 120.9(5)
C4A C3A C2A 121.4(5)
C5A C4A C3A 118.6(5)
C4A C5A N1A 130.5(5)
C4A C5A C6A 122.2(5)
N1A C5A C6A 107.3(4)
C1A C6A C5A 118.1(4)
C1A C6A C7A 135.6(3)
C5A C6A C7A 106.3(4)
C8A C7A C6A 106.8(4)
C8A C7A C9A 123.5(4)
C6A C7A C9A 129.7(3)
C7A C8A N1A 110.5(4)
C7A C9A C14A 114.3(3)
C7A C9A C10A 116.5(3)
C14A C9A C10A 109.1(3)
C15A C10A C11A 112.9(3)
C15A C10A C9A 113.3(3)
C11A C10A C9A 108.5(3)
C12A C11A C10A 113.0(3)
C13A C12A C11A 124.0(4)
C12A C13A C14A 120.3(3)
C12A C13A C18A 122.4(4)
C14A C13A C18A 117.3(3)
O1A C14A C13A 121.3(3)
O1A C14A C9A 120.7(3)
C13A C14A C9A 117.9(3)
C16A C15A C17A 120.4(4)
C16A C15A C10A 121.0(4)
C17A C15A C10A 118.6(4)
C8B N1B C5B 109.0(3)
C2B C1B C6B 118.6(4)
C3B C2B C1B 121.3(4)
C2B C3B C4B 122.2(4)
C3B C4B C5B 116.8(4)
N1B C5B C4B 131.0(4)
N1B C5B C6B 106.5(3)
C4B C5B C6B 122.4(4)
C1B C6B C5B 118.7(3)
C1B C6B C7B 133.4(3)
C5B C6B C7B 107.9(3)
C8B C7B C6B 106.0(3)
C8B C7B C9B 128.4(3)
C6B C7B C9B 125.3(3)
N1B C8B C7B 110.5(3)
C7B C9B C14B 113.0(3)
C7B C9B C10B 115.0(3)
C14B C9B C10B 110.2(3)
C15B C10B C11B 111.1(3)
C15B C10B C9B 113.2(3)
C11B C10B C9B 110.9(3)
C12B C11B C10B 114.6(3)
C13B C12B C11B 125.7(4)
C12B C13B C14B 119.0(4)
C12B C13B C18B 124.0(4)
C14B C13B C18B 117.0(4)
O1B C14B C13B 121.4(4)
O1B C14B C9B 119.7(4)
C13B C14B C9B 118.8(3)
C16B C15B C17B 120.6(5)
C16B C15B C10B 121.3(4)
C17B C15B C10B 118.1(3)
C5C N1C C8C 108.5(3)
C2C C1C C6C 119.3(3)
C1C C2C C3C 121.8(4)
C4C C3C C2C 121.0(4)
C3C C4C C5C 117.7(3)
N1C C5C C4C 129.5(3)
N1C C5C C6C 108.2(3)
C4C C5C C6C 122.3(3)
C1C C6C C5C 117.9(3)
C1C C6C C7C 136.2(3)
C5C C6C C7C 105.9(3)
C8C C7C C6C 106.4(3)
C8C C7C C9C 124.9(3)
C6C C7C C9C 128.6(3)
C7C C8C N1C 111.0(3)
C7C C9C C14C 112.5(3)
C7C C9C C10C 117.1(3)
C14C C9C C10C 110.4(3)
C15C C10C C11C 110.6(3)
C15C C10C C9C 114.9(3)
C11C C10C C9C 109.7(3)
C12C C11C C10C 112.8(3)
C13C C12C C11C 124.7(4)
C12C C13C C14C 119.4(3)
C12C C13C C18C 122.9(4)
C14C C13C C18C 117.6(3)
O1C C14C C13C 119.4(3)
O1C C14C C9C 121.7(3)
C13C C14C C9C 118.8(3)
C16C C15C C17C 120.8(4)
C16C C15C C10C 120.6(4)
C17C C15C C10C 118.6(4)
C5D N1D C8D 108.9(3)
C6D C1D C2D 119.0(4)
C1D C2D C3D 122.0(5)
C4D C3D C2D 119.6(5)
C3D C4D C5D 119.3(5)
N1D C5D C4D 131.5(5)
N1D C5D C6D 108.5(4)
C4D C5D C6D 120.0(5)
C1D C6D C5D 120.1(4)
C1D C6D C7D 134.3(4)
C5D C6D C7D 105.7(4)
C8D C7D C6D 106.3(3)
C8D C7D C9D 126.5(4)
C6D C7D C9D 127.1(3)
C7D C8D N1D 110.6(4)
C14D C9D C7D 111.6(3)
C14D C9D C10D 112.2(3)
C7D C9D C10D 112.0(3)
C15D C10D C9D 113.0(3)
C15D C10D C11D 112.5(3)
C9D C10D C11D 109.9(3)
C12D C11D C10D 112.4(3)
C13D C12D C11D 125.5(4)
C12D C13D C14D 119.4(3)
C12D C13D C18D 123.2(4)
C14D C13D C18D 117.3(3)
O1D C14D C13D 119.5(4)
O1D C14D C9D 122.1(3)
C13D C14D C9D 118.2(3)
C16D C15D C17D 121.3(4)
C16D C15D C10D 118.1(4)
C17D C15D C10D 120.7(4)

loop_
_geom_bond_atom_site_label_1
_geom_bond_atom_site_label_2
_geom_bond_distance
O1A C14A 1.236(4)
N1A C5A 1.358(6)
N1A C8A 1.368(6)
C1A C2A 1.369(6)
C1A C6A 1.395(5)
C2A C3A 1.393(7)
C3A C4A 1.352(7)
C4A C5A 1.350(7)
C5A C6A 1.423(5)
C6A C7A 1.428(5)
C7A C8A 1.346(5)
C7A C9A 1.496(5)
C9A C14A 1.510(5)
C9A C10A 1.550(4)
C10A C15A 1.499(5)
C10A C11A 1.522(5)
C11A C12A 1.487(5)
C12A C13A 1.324(5)
C13A C14A 1.458(5)
C13A C18A 1.510(5)
C15A C16A 1.329(5)
C15A C17A 1.498(6)
O1B C14B 1.209(4)
N1B C8B 1.357(5)
N1B C5B 1.377(5)
C1B C2B 1.375(5)
C1B C6B 1.397(5)
C2B C3B 1.370(6)
C3B C4B 1.372(6)
C4B C5B 1.387(5)
C5B C6B 1.402(5)
C6B C7B 1.421(5)
C7B C8B 1.358(5)
C7B C9B 1.507(5)
C9B C14B 1.524(5)
C9B C10B 1.537(4)
C10B C15B 1.505(5)
C10B C11B 1.520(5)
C11B C12B 1.486(5)
C12B C13B 1.310(5)
C13B C14B 1.455(6)
C13B C18B 1.517(5)
C15B C16B 1.318(6)
C15B C17B 1.501(6)
O1C C14C 1.203(4)
N1C C5C 1.360(4)
N1C C8C 1.367(4)
C1C C2C 1.369(5)
C1C C6C 1.389(4)
C2C C3C 1.384(5)
C3C C4C 1.362(5)
C4C C5C 1.392(5)
C5C C6C 1.411(4)
C6C C7C 1.447(4)
C7C C8C 1.344(4)
C7C C9C 1.504(4)
C9C C14C 1.519(5)
C9C C10C 1.529(4)
C10C C15C 1.504(5)
C10C C11C 1.524(5)
C11C C12C 1.505(5)
C12C C13C 1.314(5)
C13C C14C 1.473(5)
C13C C18C 1.492(5)
C15C C16C 1.312(6)
C15C C17C 1.474(6)
O1D C14D 1.221(4)
N1D C5D 1.350(5)
N1D C8D 1.354(5)
C1D C6D 1.370(5)
C1D C2D 1.382(6)
C2D C3D 1.382(8)
C3D C4D 1.377(8)
C4D C5D 1.403(6)
C5D C6D 1.408(5)
C6D C7D 1.439(5)
C7D C8D 1.353(5)
C7D C9D 1.507(5)
C9D C14D 1.506(5)
C9D C10D 1.524(4)
C10D C15D 1.506(5)
C10D C11D 1.540(5)
C11D C12D 1.472(6)
C12D C13D 1.329(5)
C13D C14D 1.471(5)
C13D C18D 1.501(5)
C15D C16D 1.375(6)
C15D C17D 1.391(6)

loop_
_geom_torsion_atom_site_label_1
_geom_torsion_atom_site_label_2
_geom_torsion_atom_site_label_3
_geom_torsion_atom_site_label_4
_geom_torsion
C6A C1A C2A C3A -0.1(6)
C1A C2A C3A C4A 1.3(7)
C2A C3A C4A C5A -1.5(7)
C3A C4A C5A N1A -178.0(5)
C3A C4A C5A C6A 0.5(7)
C8A N1A C5A C4A 178.1(4)
C8A N1A C5A C6A -0.6(5)
C2A C1A C6A C5A -0.7(5)
C2A C1A C6A C7A 176.7(4)
C4A C5A C6A C1A 0.6(6)
N1A C5A C6A C1A 179.4(3)
C4A C5A C6A C7A -177.6(4)
N1A C5A C6A C7A 1.3(4)
C1A C6A C7A C8A -179.1(4)
C5A C6A C7A C8A -1.5(4)
C1A C6A C7A C9A 3.3(7)
C5A C6A C7A C9A -179.0(3)
C6A C7A C8A N1A 1.2(5)
C9A C7A C8A N1A 178.9(3)
C5A N1A C8A C7A -0.4(5)
C8A C7A C9A C14A -97.8(4)
C6A C7A C9A C14A 79.4(4)
C8A C7A C9A C10A 133.5(4)
C6A C7A C9A C10A -49.3(5)
C7A C9A C10A C15A -43.9(4)
C14A C9A C10A C15A -175.1(3)
C7A C9A C10A C11A -170.2(3)
C14A C9A C10A C11A 58.6(4)
C15A C10A C11A C12A -174.8(3)
C9A C10A C11A C12A -48.2(4)
C10A C11A C12A C13A 17.5(5)
C11A C12A C13A C14A 4.0(6)
C11A C12A C13A C18A -178.3(4)
C12A C13A C14A O1A -173.9(4)
C18A C13A C14A O1A 8.3(5)
C12A C13A C14A C9A 8.3(5)
C18A C13A C14A C9A -169.5(3)
C7A C9A C14A O1A 9.9(5)
C10A C9A C14A O1A 142.4(3)
C7A C9A C14A C13A -172.3(3)
C10A C9A C14A C13A -39.9(4)
C11A C10A C15A C16A -110.4(4)
C9A C10A C15A C16A 125.6(4)
C11A C10A C15A C17A 69.8(4)
C9A C10A C15A C17A -54.2(5)
C6B C1B C2B C3B -0.6(6)
C1B C2B C3B C4B 0.8(7)
C2B C3B C4B C5B -0.4(6)
C8B N1B C5B C4B -179.9(4)
C8B N1B C5B C6B 0.7(4)
C3B C4B C5B N1B -179.7(4)
C3B C4B C5B C6B -0.3(6)
C2B C1B C6B C5B -0.1(5)
C2B C1B C6B C7B -179.0(4)
N1B C5B C6B C1B -180.0(3)
C4B C5B C6B C1B 0.5(5)
N1B C5B C6B C7B -0.8(4)
C4B C5B C6B C7B 179.7(3)
C1B C6B C7B C8B 179.7(4)
C5B C6B C7B C8B 0.6(4)
C1B C6B C7B C9B -5.8(6)
C5B C6B C7B C9B 175.2(3)
C5B N1B C8B C7B -0.3(4)
C6B C7B C8B N1B -0.2(4)
C9B C7B C8B N1B -174.5(3)
C8B C7B C9B C14B 74.9(5)
C6B C7B C9B C14B -98.4(4)
C8B C7B C9B C10B -52.9(5)
C6B C7B C9B C10B 133.9(3)
C7B C9B C10B C15B -53.8(4)
C14B C9B C10B C15B 177.1(3)
C7B C9B C10B C11B -179.5(3)
C14B C9B C10B C11B 51.3(4)
C15B C10B C11B C12B -166.2(3)
C9B C10B C11B C12B -39.4(5)
C10B C11B C12B C13B 13.8(6)
C11B C12B C13B C14B -0.3(6)
C11B C12B C13B C18B -179.2(4)
C12B C13B C14B O1B -164.0(4)
C18B C13B C14B O1B 14.9(6)
C12B C13B C14B C9B 14.7(5)
C18B C13B C14B C9B -166.4(3)
C7B C9B C14B O1B 8.0(5)
C10B C9B C14B O1B 138.2(4)
C7B C9B C14B C13B -170.7(3)
C10B C9B C14B C13B -40.5(5)
C11B C10B C15B C16B -106.1(5)
C9B C10B C15B C16B 128.3(4)
C11B C10B C15B C17B 73.8(4)
C9B C10B C15B C17B -51.8(5)
C6C C1C C2C C3C 1.3(6)
C1C C2C C3C C4C -1.4(7)
C2C C3C C4C C5C 1.0(6)
C8C N1C C5C C4C -179.7(4)
C8C N1C C5C C6C -0.4(4)
C3C C4C C5C N1C 178.8(3)
C3C C4C C5C C6C -0.4(5)
C2C C1C C6C C5C -0.7(5)
C2C C1C C6C C7C -179.8(4)
N1C C5C C6C C1C -179.1(3)
C4C C5C C6C C1C 0.3(5)
N1C C5C C6C C7C 0.3(3)
C4C C5C C6C C7C 179.7(3)
C1C C6C C7C C8C 179.1(4)
C5C C6C C7C C8C -0.1(4)
C1C C6C C7C C9C 2.2(6)
C5C C6C C7C C9C -177.0(3)
C6C C7C C8C N1C -0.2(4)
C9C C7C C8C N1C 176.9(3)
C5C N1C C8C C7C 0.4(4)
C8C C7C C9C C14C -105.5(4)
C6C C7C C9C C14C 71.0(4)
C8C C7C C9C C10C 125.1(4)
C6C C7C C9C C10C -58.4(5)
C7C C9C C10C C15C -48.9(4)
C14C C9C C10C C15C -179.3(3)
C7C C9C C10C C11C -174.2(3)
C14C C9C C10C C11C 55.4(4)
C15C C10C C11C C12C -175.0(3)
C9C C10C C11C C12C -47.3(4)
C10C C11C C12C C13C 17.8(6)
C11C C12C C13C C14C 4.3(6)
C11C C12C C13C C18C -178.9(4)
C12C C13C C14C O1C -177.8(4)
C18C C13C C14C O1C 5.2(6)
C12C C13C C14C C9C 5.3(5)
C18C C13C C14C C9C -171.7(3)
C7C C9C C14C O1C 14.7(5)
C10C C9C C14C O1C 147.5(4)
C7C C9C C14C C13C -168.5(3)
C10C C9C C14C C13C -35.7(4)
C11C C10C C15C C16C -105.8(4)
C9C C10C C15C C16C 129.4(4)
C11C C10C C15C C17C 71.9(4)
C9C C10C C15C C17C -52.9(4)
C6D C1D C2D C3D 0.1(6)
C1D C2D C3D C4D -0.6(7)
C2D C3D C4D C5D 0.9(7)
C8D N1D C5D C4D -179.2(4)
C8D N1D C5D C6D -0.2(4)
C3D C4D C5D N1D 178.2(4)
C3D C4D C5D C6D -0.7(6)
C2D C1D C6D C5D 0.1(5)
C2D C1D C6D C7D -178.8(4)
N1D C5D C6D C1D -179.0(3)
C4D C5D C6D C1D 0.2(5)
N1D C5D C6D C7D 0.2(4)
C4D C5D C6D C7D 179.4(3)
C1D C6D C7D C8D 178.9(4)
C5D C6D C7D C8D -0.2(4)
C1D C6D C7D C9D 1.8(6)
C5D C6D C7D C9D -177.3(3)
C6D C7D C8D N1D 0.0(4)
C9D C7D C8D N1D 177.2(3)
C5D N1D C8D C7D 0.1(5)
C8D C7D C9D C14D 60.2(5)
C6D C7D C9D C14D -123.3(4)
C8D C7D C9D C10D -66.6(5)
C6D C7D C9D C10D 110.0(4)
C14D C9D C10D C15D 179.7(3)
C7D C9D C10D C15D -53.9(4)
C14D C9D C10D C11D 53.2(4)
C7D C9D C10D C11D 179.6(3)
C15D C10D C11D C12D -173.4(3)
C9D C10D C11D C12D -46.5(4)
C10D C11D C12D C13D 19.1(6)
C11D C12D C13D C14D 3.6(6)
C11D C12D C13D C18D -179.4(4)
C12D C13D C14D O1D 179.7(4)
C18D C13D C14D O1D 2.5(6)
C12D C13D C14D C9D 3.2(5)
C18D C13D C14D C9D -173.9(4)
C7D C9D C14D O1D 24.5(5)
C10D C9D C14D O1D 151.2(4)
C7D C9D C14D C13D -159.1(3)
C10D C9D C14D C13D -32.5(4)
C9D C10D C15D C16D 116.4(5)
C11D C10D C15D C16D -118.5(5)
C9D C10D C15D C17D -64.5(5)
C11D C10D C15D C17D 60.7(5)
